data_4511616
loop_
_publ_author_name
'Cherukuvada, Suryanarayan'
'Guru Row, Tayur N.'

_publ_section_title
;
 Comprehending the Formation of Eutectics and Cocrystals in Terms of
 Design and Their Structural Interrelationships
;
_journal_issue 8
_journal_name_full 'Crystal Growth &amp; Design'
_journal_page_first 4187
_journal_paper_doi 10.1021/cg500790q
_journal_volume 14
_journal_year 2014
_chemical_absolute_configuration unk
_chemical_formula_moiety 'C10 H13 N3 O4'
_chemical_formula_sum 'C10 H13 N3 O4'
_chemical_formula_weight 239.23
_space_group_crystal_system orthorhombic
_space_group_IT_number 19
_space_group_name_Hall 'P 2ac 2ab'
_space_group_name_H-M_alt 'P 21 21 21'
_symmetry_space_group_name_Hall 'P 2ac 2ab'
_symmetry_space_group_name_H-M 'P 21 21 21'
_atom_sites_solution_primary iterative
_audit_creation_date 2013-11-21
_audit_creation_method
;
  Olex2 1.2
  (compiled Nov  5 2012 18:22:26, GUI svn.r4372)
;
_cell_angle_alpha 90
_cell_angle_beta 90
_cell_angle_gamma 90
_cell_formula_units_Z 4
_cell_length_a 5.7188(4)
_cell_length_b 10.1645(7)
_cell_length_c 20.4591(11)
_cell_measurement_reflns_used 1608
_cell_measurement_temperature 298.01(10)
_cell_measurement_theta_max 25.1030
_cell_measurement_theta_min 3.5990
_cell_volume 1189.26(13)
_computing_cell_refinement
;
CrysAlisPro, Agilent Technologies,
Version 1.171.36.28 (release 01-02-2013 CrysAlis171 .NET)
(compiled Feb  1 2013,16:14:44)
;
_computing_data_collection
;
CrysAlisPro, Agilent Technologies,
Version 1.171.36.28 (release 01-02-2013 CrysAlis171 .NET)
(compiled Feb  1 2013,16:14:44)
;
_computing_data_reduction
;
CrysAlisPro, Agilent Technologies,
Version 1.171.36.28 (release 01-02-2013 CrysAlis171 .NET)
(compiled Feb  1 2013,16:14:44)
;
_computing_molecular_graphics
;
O. V. Dolomanov, L. J. Bourhis, R. J. Gildea, J. A. K. Howard and H. Puschmann,
OLEX2: a complete structure solution, refinement and analysis program.
J. Appl. Cryst. (2009). 42, 339-341.
;
_computing_publication_material
;
O. V. Dolomanov, L. J. Bourhis, R. J. Gildea, J. A. K. Howard and H. Puschmann,
OLEX2: a complete structure solution, refinement and analysis program.
J. Appl. Cryst. (2009). 42, 339-341.
;
_computing_structure_refinement
;
olex2.refine (L.J. Bourhis, O.V. Dolomanov, R.J. Gildea, J.A.K. Howard,
H. Puschmann, in preparation, 2011)
;
_computing_structure_solution
;
olex2.solve (L.J. Bourhis, O.V. Dolomanov, R.J. Gildea, J.A.K. Howard,
H. Puschmann, in preparation, 2011)
;
_diffrn_ambient_temperature 298.01(10)
_diffrn_detector_area_resol_mean 16.0839
_diffrn_measured_fraction_theta_full 0.9963
_diffrn_measured_fraction_theta_max 0.9966
_diffrn_measurement_details
;
  1 omega  -48.00   -5.00   1.0000    8.0000
omega____ theta____ kappa____ phi______ frames
    -      -19.4177   77.0000   30.0000 43

  2 omega   64.00   92.00   1.0000    8.0000
omega____ theta____ kappa____ phi______ frames
    -       21.4490   77.0000  -30.0000 28

  3 omega    7.00   75.00   1.0000    8.0000
omega____ theta____ kappa____ phi______ frames
    -       21.4490   77.0000 -120.0000 68

  4 omega  -88.00  -57.00   1.0000    8.0000
omega____ theta____ kappa____ phi______ frames
    -      -19.4177  -57.0000  120.0000 31

  5 omega  -51.00   47.00   1.0000    8.0000
omega____ theta____ kappa____ phi______ frames
    -       21.4490  -37.0000 -150.0000 98
;
_diffrn_measurement_device_type 'Xcalibur, Eos, Nova'
_diffrn_measurement_method '\w scans'
_diffrn_orient_matrix_UB_11 -0.0255736000
_diffrn_orient_matrix_UB_12 -0.0132343000
_diffrn_orient_matrix_UB_13 0.0332934000
_diffrn_orient_matrix_UB_21 -0.1184545000
_diffrn_orient_matrix_UB_22 -0.0120607000
_diffrn_orient_matrix_UB_23 -0.0083229000
_diffrn_orient_matrix_UB_31 0.0262435000
_diffrn_orient_matrix_UB_32 -0.0674270000
_diffrn_orient_matrix_UB_33 -0.0050582000
_diffrn_radiation_monochromator mirror
_diffrn_radiation_type 'Mo K\a'
_diffrn_radiation_wavelength 0.7107
_diffrn_reflns_av_R_equivalents 0.0368
_diffrn_reflns_av_unetI/netI 0.0539
_diffrn_reflns_limit_h_max 7
_diffrn_reflns_limit_h_min -7
_diffrn_reflns_limit_k_max 13
_diffrn_reflns_limit_k_min -14
_diffrn_reflns_limit_l_max 27
_diffrn_reflns_limit_l_min -27
_diffrn_reflns_number 7100
_diffrn_reflns_theta_full 25.9896
_diffrn_reflns_theta_max 25.99
_diffrn_reflns_theta_min 3.60
_diffrn_source 'Mova (Mo) X-ray Source'
_exptl_absorpt_coefficient_mu 0.105
_exptl_absorpt_correction_T_max 1.00000
_exptl_absorpt_correction_T_min 0.64188
_exptl_absorpt_correction_type multi-scan
_exptl_absorpt_process_details
;
CrysAlisPro, Agilent Technologies,
Version 1.171.36.28 (release 01-02-2013 CrysAlis171 .NET)
(compiled Feb  1 2013,16:14:44)
Empirical absorption correction using spherical harmonics,
 implemented in SCALE3 ABSPACK scaling algorithm.
;
_exptl_crystal_colour colorless
_exptl_crystal_density_diffrn 1.3360
_exptl_crystal_description plate
_exptl_crystal_F_000 504.2935
_exptl_crystal_size_max 0.32
_exptl_crystal_size_mid 0.20
_exptl_crystal_size_min 0.12
_refine_diff_density_max 0.1678
_refine_diff_density_min -0.1933
_refine_diff_density_rms 0.0463
_refine_ls_abs_structure_details 'Flack, H. D. (1983). Acta Cryst. A39, 876-881.'
_refine_ls_abs_structure_Flack 0(2)
_refine_ls_d_res_high 0.8109
_refine_ls_d_res_low 5.6631
_refine_ls_goodness_of_fit_ref 1.0905
_refine_ls_hydrogen_treatment mixed
_refine_ls_matrix_type full
_refine_ls_number_constraints 0
_refine_ls_number_parameters 206
_refine_ls_number_reflns 2303
_refine_ls_number_restraints 0
_refine_ls_restrained_S_all 1.0905
_refine_ls_R_factor_all 0.0756
_refine_ls_R_factor_gt 0.0518
_refine_ls_shift/su_max 0.0010
_refine_ls_shift/su_mean 0.0001
_refine_ls_structure_factor_coef Fsqd
_refine_ls_weighting_details 'w=1/[\s^2^(Fo^2^)+(0.0623P)^2^] where P=(Fo^2^+2Fc^2^)/3'
_refine_ls_weighting_scheme calc
_refine_ls_wR_factor_ref 0.1454
_reflns_Friedel_coverage 0.976
_reflns_limit_h_max 7
_reflns_limit_h_min -7
_reflns_limit_k_max 12
_reflns_limit_k_min -12
_reflns_limit_l_max 25
_reflns_limit_l_min -24
_reflns_number_gt 1668
_reflns_number_total 2303
_reflns_threshold_expression I>=2u(I)
_cod_data_source_file INAM-SNA.cif
_cod_data_source_block INAM-SNA
_cod_depositor_comments 'Adding full bibliography for 4511616--4511619.cif.'
_cod_original_cell_volume 1189.25(13)
_cod_database_code 4511616
_reflns_odcompleteness_completeness 99.63
_reflns_odcompleteness_iscentric 1
_reflns_odcompleteness_theta 27.42
_olex2_refinement_description
;
;

loop_
_space_group_symop_id
_space_group_symop_operation_xyz
1 x,y,z
2 x+1/2,-y+1/2,-z
3 -x,y+1/2,-z+1/2
4 -x+1/2,-y,z+1/2

loop_
_atom_site_label
_atom_site_type_symbol
_atom_site_fract_x
_atom_site_fract_y
_atom_site_fract_z
_atom_site_U_iso_or_equiv
_atom_site_adp_type
_atom_site_occupancy
C1 C 0.6426(6) 0.5747(3) 0.09964(15) 0.0581(8) Uani 1.000000
C2 C 0.4756(5) 0.6707(3) 0.08900(14) 0.0538(7) Uani 1.000000
C3 C 0.3182(5) 0.6981(3) 0.13875(13) 0.0459(7) Uani 1.000000
C4 C 0.3382(5) 0.6303(3) 0.19692(15) 0.0565(8) Uani 1.000000
C5 C 0.5116(6) 0.5369(3) 0.20337(15) 0.0583(8) Uani 1.000000
C6 C 0.1305(5) 0.7986(3) 0.12530(13) 0.0531(7) Uani 1.000000
C7 C 1.0895(5) 0.2987(3) 0.12872(14) 0.0487(7) Uani 1.000000
C8 C 1.2648(6) 0.1920(4) 0.13962(16) 0.0577(8) Uani 1.000000
C9 C 1.4165(6) 0.1653(4) 0.08131(17) 0.0669(10) Uani 1.000000
C10 C 1.6000(6) 0.0619(3) 0.09431(14) 0.0609(9) Uani 1.000000
H1 H 0.759(6) 0.554(3) 0.0663(16) 0.074(10) Uiso 1.000000
H2 H 0.454(6) 0.722(3) 0.0434(17) 0.088(11) Uiso 1.000000
H4 H 0.228(6) 0.638(3) 0.2367(16) 0.083(10) Uiso 1.000000
H5 H 0.524(5) 0.484(3) 0.2432(15) 0.066(10) Uiso 1.000000
H2a H -0.125(6) 0.902(3) 0.1646(15) 0.071(10) Uiso 1.000000
H3a H 1.856(6) -0.035(3) 0.0511(17) 0.081(10) Uiso 1.000000
H9a H 1.478(8) 0.250(4) 0.063(2) 0.128(17) Uiso 1.000000
H8a H 1.184(6) 0.112(3) 0.1516(16) 0.084(12) Uiso 1.000000
H2b H 0.023(6) 0.812(3) 0.2210(18) 0.085(11) Uiso 1.000000
H3b H 1.691(6) 0.060(3) 0.0039(17) 0.073(10) Uiso 1.000000
H8b H 1.358(6) 0.215(3) 0.1796(17) 0.091(12) Uiso 1.000000
H9b H 1.315(8) 0.141(4) 0.042(2) 0.138(17) Uiso 1.000000
H1a H 0.840(6) 0.407(3) 0.1656(17) 0.086(11) Uiso 1.000000
N1 N 0.6597(4) 0.5088(2) 0.15564(11) 0.0542(7) Uani 1.000000
N2 N -0.0007(5) 0.8374(3) 0.17561(13) 0.0612(7) Uani 1.000000
N3 N 1.7289(5) 0.0272(3) 0.04364(15) 0.0766(10) Uani 1.000000
O1 O 0.1040(4) 0.8405(3) 0.06956(10) 0.0829(8) Uani 1.000000
O2 O 0.9526(4) 0.3212(2) 0.17868(10) 0.0648(6) Uani 1.000000
O3 O 1.0739(4) 0.3615(2) 0.07905(11) 0.0777(8) Uani 1.000000
O4 O 1.6286(4) 0.0147(3) 0.14906(10) 0.0843(9) Uani 1.000000

loop_
_atom_site_aniso_label
_atom_site_aniso_U_11
_atom_site_aniso_U_22
_atom_site_aniso_U_33
_atom_site_aniso_U_12
_atom_site_aniso_U_13
_atom_site_aniso_U_23
C1 0.0627(19) 0.0697(19) 0.0420(17) 0.0199(16) 0.0091(15) 0.0019(15)
C2 0.0599(16) 0.0620(18) 0.0396(16) 0.0147(15) 0.0010(13) -0.0007(15)
C3 0.0510(14) 0.0509(15) 0.0359(14) 0.0097(12) -0.0043(12) -0.0007(13)
C4 0.0610(17) 0.0658(18) 0.0427(17) 0.0179(15) 0.0051(14) 0.0033(15)
C5 0.068(2) 0.0644(19) 0.0425(17) 0.0198(16) 0.0023(15) 0.0066(16)
C6 0.0567(16) 0.0649(17) 0.0378(16) 0.0165(15) -0.0009(13) 0.0002(14)
C7 0.0547(16) 0.0528(15) 0.0388(16) 0.0100(13) 0.0054(13) 0.0043(13)
C8 0.0626(19) 0.063(2) 0.0477(18) 0.0238(16) 0.0083(16) 0.0099(17)
C9 0.070(2) 0.084(3) 0.0473(19) 0.0377(19) 0.0074(16) 0.011(2)
C10 0.0641(19) 0.077(2) 0.0416(17) 0.0290(16) 0.0039(15) 0.0041(17)
N1 0.0598(14) 0.0608(15) 0.0420(14) 0.0179(12) 0.0019(11) 0.0000(11)
N2 0.0647(16) 0.0772(19) 0.0417(15) 0.0292(15) 0.0019(12) 0.0001(15)
N3 0.081(2) 0.106(2) 0.0427(16) 0.0504(19) 0.0101(14) 0.0116(16)
O1 0.0939(17) 0.1137(19) 0.0409(12) 0.0559(16) 0.0026(11) 0.0134(13)
O2 0.0743(13) 0.0765(15) 0.0437(12) 0.0295(12) 0.0105(10) 0.0102(11)
O3 0.0899(16) 0.0926(16) 0.0507(13) 0.0436(15) 0.0171(12) 0.0249(13)
O4 0.0953(18) 0.116(2) 0.0421(13) 0.0622(17) 0.0086(12) 0.0142(13)

loop_
_atom_type_symbol
_atom_type_scat_dispersion_real
_atom_type_scat_dispersion_imag
_atom_type_scat_source
_atom_type_scat_dispersion_source
H 0.00000 0.00000 'International Tables Volume C Table 6.1.1.4 (pp. 500-502)' 'Henke, Gullikson and Davis, At. Data and Nucl. Data Tables, 1993, 54, 2'
C 0.00347 0.00161 'International Tables Volume C Table 6.1.1.4 (pp. 500-502)' 'Henke, Gullikson and Davis, At. Data and Nucl. Data Tables, 1993, 54, 2'
O 0.01158 0.00611 'International Tables Volume C Table 6.1.1.4 (pp. 500-502)' 'Henke, Gullikson and Davis, At. Data and Nucl. Data Tables, 1993, 54, 2'
N 0.00653 0.00323 'International Tables Volume C Table 6.1.1.4 (pp. 500-502)' 'Henke, Gullikson and Davis, At. Data and Nucl. Data Tables, 1993, 54, 2'

loop_
_geom_angle_atom_site_label_1
_geom_angle_atom_site_label_2
_geom_angle_atom_site_label_3
_geom_angle
N1 C1 C2 122.8(3)
C3 C2 C1 118.3(3)
C4 C3 C2 118.6(2)
C6 C3 C2 117.7(2)
C6 C3 C4 123.7(2)
C5 C4 C3 119.1(3)
N1 C5 C4 122.5(3)
N2 C6 C3 117.4(3)
O1 C6 C3 119.5(3)
O1 C6 N2 123.1(3)
O2 C7 C8 114.3(2)
O3 C7 C8 124.1(2)
O3 C7 O2 121.6(2)
C9 C8 C7 113.6(3)
C10 C9 C8 112.8(3)
N3 C10 C9 115.8(3)
O4 C10 C9 121.7(3)
O4 C10 N3 122.5(3)
O2 H1a N1 170(3)
C5 N1 C1 118.7(3)

loop_
_geom_bond_atom_site_label_1
_geom_bond_atom_site_label_2
_geom_bond_distance
C1 C2 1.382(4)
C1 N1 1.331(4)
C2 C3 1.387(4)
C3 C4 1.380(4)
C3 C6 1.507(4)
C4 C5 1.379(4)
C5 N1 1.324(4)
C6 N2 1.333(3)
C6 O1 1.226(3)
C7 C8 1.494(4)
C7 O2 1.307(3)
C7 O3 1.203(3)
C8 C9 1.500(4)
C9 C10 1.509(4)
C10 N3 1.320(4)
C10 O4 1.229(3)
